data_1569598
loop_
_publ_author_name
'Wang, Zhi-Jie'
'Ni, Hao-Fei'
'Zhang, Tie'
'Li, Jie'
'Lun, Meng-Meng'
'Fu, Da-Wei'
'Zhang, Zhi-Xu'
'Zhang, Yi'

_publ_section_title
;
 Targeted regulation and optimization of multifunctional phase transition
 materials by novel void occupancy engineering.
;
_journal_issue 34
_journal_name_full 'Chemical science'
_journal_page_first 9041
_journal_page_last 9047
_journal_paper_doi 10.1039/d3sc02652c
_journal_volume 14
_journal_year 2023
_chemical_formula_moiety 'C6 H16 N, C3 Cd N3 S3'
_chemical_formula_sum 'C9 H16 Cd N4 S3'
_chemical_formula_weight 388.84
_space_group_crystal_system orthorhombic
_space_group_IT_number 62
_space_group_name_Hall '-P 2ac 2n'
_space_group_name_H-M_alt 'P n m a'
_atom_sites_solution_hydrogens mixed
_atom_sites_solution_primary dual
_audit_creation_date 2023-02-23
_audit_creation_method
;
Olex2 1.3
(compiled 2020.11.12 svn.r5f609507 for OlexSys, GUI svn.r6272)
;
_audit_update_record
;
2023-05-24 deposited with the CCDC.	2023-08-01 downloaded from the CCDC.
;
_cell_angle_alpha 90
_cell_angle_beta 90
_cell_angle_gamma 90
_cell_formula_units_Z 4
_cell_length_a 10.7498(7)
_cell_length_b 9.0463(8)
_cell_length_c 16.0214(13)
_cell_measurement_reflns_used 5722
_cell_measurement_temperature 298.45(10)
_cell_measurement_theta_max 29.2720
_cell_measurement_theta_min 2.2860
_cell_volume 1558.0(2)
_computing_cell_refinement 'CrysAlisPro 1.171.42.63a (Rigaku OD, 2022)'
_computing_data_collection 'CrysAlisPro 1.171.42.63a (Rigaku OD, 2022)'
_computing_data_reduction 'CrysAlisPro 1.171.42.63a (Rigaku OD, 2022)'
_computing_molecular_graphics 'Olex2 1.3 (Dolomanov et al., 2009)'
_computing_publication_material 'Olex2 1.3 (Dolomanov et al., 2009)'
_computing_structure_refinement 'SHELXL 2018/3 (Sheldrick, 2015)'
_computing_structure_solution 'SHELXT 2014/5 (Sheldrick, 2014)'
_diffrn_ambient_environment air
_diffrn_ambient_temperature 298.45(10)
_diffrn_detector 'Hybrid Pixel Array Detector'
_diffrn_detector_area_resol_mean 10.0000
_diffrn_detector_type HyPix
_diffrn_measured_fraction_theta_full 0.999
_diffrn_measured_fraction_theta_max 0.836
_diffrn_measurement_details
;
List of Runs (angles in degrees, time in seconds):

  # Type    Start    End  Width  t~exp~   \w     \q     \k     \f   Frames
#--------------------------------------------------------------------------
  1  \w     -8.00  17.00   0.50    0.28    --    4.71-102.00 -23.00   50
  2  \w    -17.00   8.00   0.50    0.28    --    4.71 -99.00  30.00   50
  3  \w    -78.00 -47.00   0.50    0.28    --   -5.49 -26.00  93.00   62
  4  \w    -18.00   7.00   0.50    0.28    --   -5.49 -26.00  93.00   50
  5  \w     -8.00  77.00   0.50    0.28    --    4.71  38.00  60.00  170
  6  \w    -45.00 -20.00   0.50    0.28    --   -5.49 115.00 -27.63   50
;
_diffrn_measurement_device 'four-circle diffractometer'
_diffrn_measurement_device_type 'XtaLAB Synergy R, DW system, HyPix'
_diffrn_measurement_method '\w scans'
_diffrn_orient_matrix_type 'CrysAlisPro convention (1999,Acta A55,543-557)'
_diffrn_orient_matrix_UB_11 0.0659389000
_diffrn_orient_matrix_UB_12 0.0191895000
_diffrn_orient_matrix_UB_13 -0.0220149000
_diffrn_orient_matrix_UB_21 0.0358396000
_diffrn_orient_matrix_UB_22 -0.0391910000
_diffrn_orient_matrix_UB_23 0.0010960000
_diffrn_orient_matrix_UB_31 -0.0226686000
_diffrn_orient_matrix_UB_32 -0.0074805000
_diffrn_orient_matrix_UB_33 -0.0622016000
_diffrn_radiation_monochromator mirror
_diffrn_radiation_probe x-ray
_diffrn_radiation_type 'Mo K\a'
_diffrn_radiation_wavelength 0.71073
_diffrn_reflns_av_R_equivalents 0.1100
_diffrn_reflns_av_unetI/netI 0.0553
_diffrn_reflns_Laue_measured_fraction_full 0.999
_diffrn_reflns_Laue_measured_fraction_max 0.836
_diffrn_reflns_limit_h_max 15
_diffrn_reflns_limit_h_min -13
_diffrn_reflns_limit_k_max 12
_diffrn_reflns_limit_k_min -12
_diffrn_reflns_limit_l_max 20
_diffrn_reflns_limit_l_min -21
_diffrn_reflns_number 11416
_diffrn_reflns_point_group_measured_fraction_full 0.999
_diffrn_reflns_point_group_measured_fraction_max 0.836
_diffrn_reflns_theta_full 25.242
_diffrn_reflns_theta_max 30.921
_diffrn_reflns_theta_min 2.282
_diffrn_source 'Rotating-anode X-ray tube'
_diffrn_source_type 'Rigaku (Mo) X-ray Source'
_exptl_absorpt_coefficient_mu 1.789
_exptl_absorpt_correction_T_max 1.00000
_exptl_absorpt_correction_T_min 0.77719
_exptl_absorpt_correction_type multi-scan
_exptl_absorpt_process_details
;
CrysAlisPro 1.171.42.63a (Rigaku Oxford Diffraction, 2022)
Empirical absorption correction using spherical harmonics,
implemented in SCALE3 ABSPACK scaling algorithm.
;
_exptl_crystal_colour colorless
_exptl_crystal_density_diffrn 1.658
_exptl_crystal_description rodlike
_exptl_crystal_F_000 776
_refine_diff_density_max 0.697
_refine_diff_density_min -1.308
_refine_diff_density_rms 0.169
_refine_ls_extinction_coef 0.0056(11)
_refine_ls_extinction_expression Fc^*^=kFc[1+0.001xFc^2^\l^3^/sin(2\q)]^-1/4^
_refine_ls_extinction_method 'SHELXL-2018/3 (Sheldrick 2018)'
_refine_ls_goodness_of_fit_ref 1.072
_refine_ls_hydrogen_treatment constr
_refine_ls_matrix_type full
_refine_ls_number_parameters 77
_refine_ls_number_reflns 2178
_refine_ls_number_restraints 64
_refine_ls_restrained_S_all 1.071
_refine_ls_R_factor_all 0.1031
_refine_ls_R_factor_gt 0.0854
_refine_ls_shift/su_max 0.001
_refine_ls_shift/su_mean 0.000
_refine_ls_structure_factor_coef Fsqd
_refine_ls_weighting_details 'w=1/[\s^2^(Fo^2^)+(0.1384P)^2^+6.7409P] where P=(Fo^2^+2Fc^2^)/3'
_refine_ls_weighting_scheme calc
_refine_ls_wR_factor_gt 0.2717
_refine_ls_wR_factor_ref 0.2832
_reflns_Friedel_coverage 0.000
_reflns_number_gt 1540
_reflns_number_total 2178
_reflns_threshold_expression 'I > 2\s(I)'
_cod_data_source_file d3sc02652c2.cif
_cod_data_source_block DEDMA_Cd_298K
_cod_depositor_comments 'Adding full bibliography for 1569598--1569604.cif.'
_cod_database_code 1569598
_shelx_shelxl_version_number 2018/3
_shelx_space_group_comment
;
The symmetry employed for this shelxl refinement is uniquely defined
by the following loop, which should always be used as a source of
symmetry information in preference to the above space-group names.
They are only intended as comments.
;
_reflns_odcompleteness_completeness 99.89
_reflns_odcompleteness_iscentric 1
_reflns_odcompleteness_theta 26.32
_olex2_refinement_description
;
1. Fixed Uiso
 At 1.2 times of:
  All C(H,H) groups
 At 1.5 times of:
  All C(H,H,H) groups
2. Restrained distances
 C1-C3
 2.2 with sigma of 0.01
 C1-N1
 1.5 with sigma of 0.01
 C1-N1 \\sim C1A-N1
 with sigma of 0.02
3. Rigid bond restraints
 C1, C1, C2, C3, C4, C5
 with sigma for 1-2 distances of 0.01 and sigma for 1-3 distances of 0.01
 C3, C1, N1, C5, C1A, C4, C2
 with sigma for 1-2 distances of 0.01 and sigma for 1-3 distances of 0.01
4. Uiso/Uaniso restraints and constraints
C3 \\sim C1 \\sim N1 \\sim C5 \\sim C1A \\sim C4 \\sim C2: within 2A with sigma
of 0.04 and sigma for terminal atoms of 0.08 within 2A
Uanis(C4) = Uanis(C5) = Uanis(C3) = Uanis(C2)
Uanis(C1) = Uanis(C1A)
Uanis(N1) = Uanis(N3)
Uanis(N1) = Uanis(N2) = Uanis(N3)
5. Others
 Sof(C1A)=Sof(H1AA)=Sof(H1AB)=Sof(H1AC)=1-FVAR(1)
 Sof(C1)=Sof(H1A)=Sof(H1B)=Sof(H1C)=FVAR(1)
 Fixed Sof: H2A(0.5) H2B(0.5) H2C(0.5) H3A(0.5) H3B(0.5) H4A(0.5) H4B(0.5)
 H4C(0.5) H5A(0.5) H5B(0.5)
6.a Riding coordinates:
 C4(H4A,H4B,H4C)
6.b Secondary CH2 refined with riding coordinates:
 C3(H3A,H3B), C5(H5A,H5B)
6.c Idealised Me refined as rotating group:
 C1(H1A,H1B,H1C), C2(H2A,H2B,H2C), C1A(H1AA,H1AB,H1AC)
;
_olex2_submission_special_instructions 'No special instructions were received'
_oxdiff_exptl_absorpt_empirical_details
;
Empirical correction (ABSPACK) includes:
- Absorption correction using spherical harmonics
- Frame scaling
;
_oxdiff_exptl_absorpt_empirical_full_max 1.662
_oxdiff_exptl_absorpt_empirical_full_min 0.664

loop_
_space_group_symop_operation_xyz
'x, y, z'
'-x+1/2, -y, z+1/2'
'-x, y+1/2, -z'
'x+1/2, -y+1/2, -z+1/2'
'-x, -y, -z'
'x-1/2, y, -z-1/2'
'x, -y-1/2, z'
'-x-1/2, y-1/2, z-1/2'

loop_
_atom_site_label
_atom_site_type_symbol
_atom_site_fract_x
_atom_site_fract_y
_atom_site_fract_z
_atom_site_U_iso_or_equiv
_atom_site_adp_type
_atom_site_occupancy
_atom_site_site_symmetry_order
_atom_site_calc_flag
_atom_site_refinement_flags_posn
_atom_site_refinement_flags_adp
_atom_site_refinement_flags_occupancy
_atom_site_disorder_assembly
_atom_site_disorder_group
C1 C 0.2978(13) 0.9159(6) 0.6012(8) 0.131(3) Uani 0.485(12) 1 d D U P A 1
H1A H 0.299699 0.959582 0.546632 0.196 Uiso 0.485(12) 1 calc R U P A 1
H1B H 0.366278 0.952644 0.633600 0.196 Uiso 0.485(12) 1 calc R U P A 1
H1C H 0.220980 0.941099 0.628338 0.196 Uiso 0.485(12) 1 calc R U P A 1
C2 C 0.5214(12) 0.750000 0.5375(10) 0.138(3) Uani 1 2 d S TU P . .
H2A H 0.544208 0.695235 0.586520 0.207 Uiso 0.5 1 calc R U P B -1
H2B H 0.550558 0.849897 0.542588 0.207 Uiso 0.5 1 calc R U P B -1
H2C H 0.558263 0.704868 0.489279 0.207 Uiso 0.5 1 calc R U P B -1
C3 C 0.3998(10) 0.750000 0.5296(7) 0.138(3) Uani 1 2 d DS TU P A .
H3A H 0.381033 0.664408 0.495405 0.166 Uiso 0.5 1 calc R U P . .
H3B H 0.381033 0.835592 0.495405 0.166 Uiso 0.5 1 calc R U P . .
C4 C 0.0768(11) 0.750000 0.6315(11) 0.138(3) Uani 1 2 d S TU P . .
H4A H 0.003623 0.730220 0.598985 0.207 Uiso 0.5 1 d R U P C -1
H4B H 0.068933 0.844830 0.657875 0.207 Uiso 0.5 1 d R U P C -1
H4C H 0.086153 0.674960 0.673365 0.207 Uiso 0.5 1 d R U P C -1
C5 C 0.1829(11) 0.750000 0.5788(10) 0.138(3) Uani 1 2 d S TU P A .
H5A H 0.170406 0.664704 0.543051 0.166 Uiso 0.5 1 calc R U P . .
H5B H 0.170406 0.835296 0.543052 0.166 Uiso 0.5 1 calc R U P . .
N1 N 0.3077(6) 0.750000 0.5936(5) 0.0776(12) Uani 1 2 d DS TU P . .
C6 C 0.6686(5) 0.4407(7) 0.6868(4) 0.0582(14) Uani 1 1 d . . . . .
C7 C 0.2100(7) 0.250000 0.6305(5) 0.068(3) Uani 1 2 d S T P . .
Cd1 Cd 0.43767(5) 0.250000 0.77689(4) 0.0628(2) Uani 1 2 d S T P . .
N2 N 0.5709(4) 0.4247(10) 0.7115(3) 0.0776(12) Uani 1 1 d . . . . .
N3 N 0.3050(7) 0.250000 0.6666(6) 0.0776(12) Uani 1 2 d S T P . .
S1 S 0.80563(13) 0.4739(3) 0.64720(12) 0.0820(6) Uani 1 1 d . . . . .
S2 S 0.0784(2) 0.250000 0.58325(16) 0.0911(11) Uani 1 2 d S T P . .
C1A C 0.3496(18) 0.811(2) 0.6755(8) 0.131(3) Uani 0.515(12) 1 d D U P A 2
H1AA H 0.342877 0.916351 0.674800 0.196 Uiso 0.515(12) 1 calc R U P A 2
H1AB H 0.434583 0.782862 0.685153 0.196 Uiso 0.515(12) 1 calc R U P A 2
H1AC H 0.298228 0.771362 0.719239 0.196 Uiso 0.515(12) 1 calc R U P A 2

loop_
_atom_site_aniso_label
_atom_site_aniso_U_11
_atom_site_aniso_U_22
_atom_site_aniso_U_33
_atom_site_aniso_U_23
_atom_site_aniso_U_13
_atom_site_aniso_U_12
C1 0.189(8) 0.108(5) 0.095(5) -0.003(5) -0.035(5) 0.012(5)
C2 0.077(3) 0.212(7) 0.127(4) 0.000 0.019(3) 0.000
C3 0.077(3) 0.212(7) 0.127(4) 0.000 0.019(3) 0.000
C4 0.077(3) 0.212(7) 0.127(4) 0.000 0.019(3) 0.000
C5 0.077(3) 0.212(7) 0.127(4) 0.000 0.019(3) 0.000
N1 0.0496(17) 0.101(3) 0.082(2) 0.000 0.0021(16) 0.000
C6 0.050(2) 0.060(3) 0.065(3) 0.008(3) -0.003(2) 0.001(2)
C7 0.040(3) 0.117(8) 0.046(4) 0.000 0.007(3) 0.000
Cd1 0.0339(2) 0.0913(5) 0.0631(3) 0.000 -0.0003(2) 0.000
N2 0.0496(17) 0.101(3) 0.082(2) 0.000 0.0021(16) 0.000
N3 0.0496(17) 0.101(3) 0.082(2) 0.000 0.0021(16) 0.000
S1 0.0445(7) 0.1026(13) 0.0990(11) 0.0279(11) 0.0055(7) -0.0033(8)
S2 0.0444(10) 0.173(3) 0.0565(12) 0.000 -0.0036(8) 0.000
C1A 0.189(8) 0.108(5) 0.095(5) -0.003(5) -0.035(5) 0.012(5)

loop_
_atom_type_symbol
_atom_type_description
_atom_type_scat_dispersion_real
_atom_type_scat_dispersion_imag
_atom_type_scat_source
C C 0.0033 0.0016 'International Tables Vol C Tables 4.2.6.8 and 6.1.1.4'
H H 0.0000 0.0000 'International Tables Vol C Tables 4.2.6.8 and 6.1.1.4'
Cd Cd -0.8075 1.2024 'International Tables Vol C Tables 4.2.6.8 and 6.1.1.4'
N N 0.0061 0.0033 'International Tables Vol C Tables 4.2.6.8 and 6.1.1.4'
S S 0.1246 0.1234 'International Tables Vol C Tables 4.2.6.8 and 6.1.1.4'

loop_
_geom_angle_atom_site_label_1
_geom_angle_atom_site_label_2
_geom_angle_atom_site_label_3
_geom_angle
_geom_angle_site_symmetry_1
_geom_angle_site_symmetry_3
_geom_angle_publ_flag
H1A C1 H1B 109.5 . . ?
H1A C1 H1C 109.5 . . ?
H1B C1 H1C 109.5 . . ?
N1 C1 H1A 109.5 . . ?
N1 C1 H1B 109.5 . . ?
N1 C1 H1C 109.5 . . ?
H2A C2 H2B 109.5 . . ?
H2A C2 H2C 109.5 . . ?
H2B C2 H2C 109.5 . . ?
C3 C2 H2A 109.5 . . ?
C3 C2 H2B 109.5 . . ?
C3 C2 H2C 109.5 . . ?
C2 C3 H3A 105.2 . . ?
C2 C3 H3B 105.2 . . ?
C2 C3 N1 128.5(12) . . ?
H3A C3 H3B 105.9 . . ?
N1 C3 H3A 105.2 . . ?
N1 C3 H3B 105.2 . . ?
H4A C4 H4B 109.5 . . ?
H4A C4 H4C 109.5 . . ?
H4B C4 H4C 109.5 . . ?
C5 C4 H4A 109.6 . . ?
C5 C4 H4B 109.4 . . ?
C5 C4 H4C 109.4 . . ?
C4 C5 H5A 103.9 . . ?
C4 C5 H5B 103.9 . . ?
H5A C5 H5B 105.4 . . ?
N1 C5 C4 133.5(14) . . ?
N1 C5 H5A 103.9 . . ?
N1 C5 H5B 103.9 . . ?
C1 N1 C1 167.6(11) . 7_575 ?
C3 N1 C1 96.2(5) . 7_575 ?
C3 N1 C1 96.2(5) . . ?
C3 N1 C1A 115.0(10) . 7_575 ?
C3 N1 C1A 115.0(10) . . ?
C5 N1 C1 86.8(6) . 7_575 ?
C5 N1 C1 86.8(6) . . ?
C5 N1 C3 124.0(10) . . ?
C5 N1 C1A 116.8(11) . . ?
C5 N1 C1A 116.8(11) . 7_575 ?
N2 C6 S1 175.9(7) . . ?
N3 C7 S2 178.6(8) . . ?
N2 Cd1 N2 83.4(4) 7_565 . ?
N2 Cd1 S1 90.92(19) 7_565 4_456 ?
N2 Cd1 S1 90.92(18) . 6_557 ?
N2 Cd1 S1 173.58(17) . 4_456 ?
N2 Cd1 S1 173.58(17) 7_565 6_557 ?
N2 Cd1 S2 91.59(13) . 6_657 ?
N2 Cd1 S2 91.59(13) 7_565 6_657 ?
N3 Cd1 N2 92.1(2) . . ?
N3 Cd1 N2 92.1(2) . 7_565 ?
N3 Cd1 S1 91.13(14) . 6_557 ?
N3 Cd1 S1 91.13(14) . 4_456 ?
N3 Cd1 S2 175.1(2) . 6_657 ?
S1 Cd1 S1 94.58(9) 4_456 6_557 ?
S2 Cd1 S1 85.55(5) 6_657 6_557 ?
S2 Cd1 S1 85.55(5) 6_657 4_456 ?
C6 N2 Cd1 143.0(7) . . ?
C7 N3 Cd1 158.5(7) . . ?
C6 S1 Cd1 99.1(2) . 6_657 ?
C7 S2 Cd1 95.9(3) . 6_557 ?
N1 C1A H1AA 109.5 . . ?
N1 C1A H1AB 109.5 . . ?
N1 C1A H1AC 109.5 . . ?
H1AA C1A H1AB 109.5 . . ?
H1AA C1A H1AC 109.5 . . ?
H1AB C1A H1AC 109.5 . . ?

loop_
_geom_bond_atom_site_label_1
_geom_bond_atom_site_label_2
_geom_bond_distance
_geom_bond_site_symmetry_2
_geom_bond_publ_flag
C1 H1A 0.9600 . ?
C1 H1B 0.9600 . ?
C1 H1C 0.9600 . ?
C1 N1 1.510(6) . ?
C2 H2A 0.9600 . ?
C2 H2B 0.9600 . ?
C2 H2C 0.9600 . ?
C2 C3 1.313(16) . ?
C3 H3A 0.9700 . ?
C3 H3B 0.9700 . ?
C3 N1 1.425(12) . ?
C4 H4A 0.9600 . ?
C4 H4B 0.9601 . ?
C4 H4C 0.9598 . ?
C4 C5 1.420(18) . ?
C5 H5A 0.9700 . ?
C5 H5B 0.9700 . ?
C5 N1 1.362(13) . ?
N1 C1A 1.491(13) . ?
N1 C1A 1.491(13) 7_575 ?
C6 N2 1.131(7) . ?
C6 S1 1.632(5) . ?
C7 N3 1.174(11) . ?
C7 S2 1.603(8) . ?
Cd1 N2 2.376(7) 7_565 ?
Cd1 N2 2.376(7) . ?
Cd1 N3 2.271(8) . ?
Cd1 S1 2.756(2) 4_456 ?
Cd1 S1 2.756(2) 6_557 ?
Cd1 S2 2.704(3) 6_657 ?
C1A H1AA 0.9600 . ?
C1A H1AB 0.9600 . ?
C1A H1AC 0.9600 . ?

loop_
_geom_torsion_atom_site_label_1
_geom_torsion_atom_site_label_2
_geom_torsion_atom_site_label_3
_geom_torsion_atom_site_label_4
_geom_torsion
_geom_torsion_site_symmetry_1
_geom_torsion_site_symmetry_2
_geom_torsion_site_symmetry_3
_geom_torsion_site_symmetry_4
_geom_torsion_publ_flag
C2 C3 N1 C1 -89.7(6) . . . 7_575 ?
C2 C3 N1 C1 89.7(6) . . . . ?
C2 C3 N1 C5 180.000(3) . . . . ?
C2 C3 N1 C1A 23.9(9) . . . . ?
C2 C3 N1 C1A -23.9(9) . . . 7_575 ?
C4 C5 N1 C1 -84.7(6) . . . . ?
C4 C5 N1 C1 84.7(6) . . . 7_575 ?
C4 C5 N1 C3 180.000(3) . . . . ?
C4 C5 N1 C1A -24.3(9) . . . . ?
C4 C5 N1 C1A 24.3(9) . . . 7_575 ?
